data_4510208
loop_
_publ_author_name
'Lumpi, Daniel'
'Gl\"ocklhofer, Florian'
'Holzer, Brigitte'
'St\"oger, Berthold'
'Hametner, Christian'
'Reider, Georg A.'
'Fr\"ohlich, Johannes'

_publ_section_title
;
 Systematic Investigations on 1,2,3-Triazole-Based Compounds Capable of
 Second Harmonic Generation
;
_journal_issue 3
_journal_name_full 'Crystal Growth &amp; Design'
_journal_page_first 1018
_journal_paper_doi 10.1021/cg4014762
_journal_volume 14
_journal_year 2014
_chemical_formula_sum 'C12 H13 N3 S'
_chemical_formula_weight 231.3
_chemical_name_systematic ' ?'
_space_group_IT_number 19
_symmetry_cell_setting orthorhombic
_symmetry_Int_Tables_number 19
_symmetry_space_group_name_Hall 'P 2ac 2ab'
_symmetry_space_group_name_H-M 'P 21 21 21'
_cell_angle_alpha 90
_cell_angle_beta 90
_cell_angle_gamma 90
_cell_formula_units_Z 4
_cell_length_a 7.1809(3)
_cell_length_b 10.2986(5)
_cell_length_c 15.7680(8)
_cell_measurement_reflns_used 27604
_cell_measurement_temperature 100
_cell_measurement_theta_max 29.7
_cell_measurement_theta_min 2.4
_cell_volume 1166.09(10)
_diffrn_ambient_temperature 100
_diffrn_measured_fraction_theta_full 0.98
_diffrn_measured_fraction_theta_max 0.98
_diffrn_measurement_device 'four-cycle diffractometer'
_diffrn_measurement_device_type 'Bruker KAPPA APEX II CCD'
_diffrn_measurement_method '\w and \f scans'
_diffrn_radiation_monochromator graphite
_diffrn_radiation_probe x-ray
_diffrn_radiation_source 'X-ray tube'
_diffrn_radiation_type 'Mo K\a'
_diffrn_radiation_wavelength 0.71073
_diffrn_reflns_av_R_equivalents 0.0364
_diffrn_reflns_av_sigmaI/netI 0.0265
_diffrn_reflns_limit_h_max 10
_diffrn_reflns_limit_h_min -5
_diffrn_reflns_limit_k_max 14
_diffrn_reflns_limit_k_min -14
_diffrn_reflns_limit_l_max 22
_diffrn_reflns_limit_l_min -22
_diffrn_reflns_number 27230
_diffrn_reflns_theta_full 29.89
_diffrn_reflns_theta_max 30.04
_diffrn_reflns_theta_min 2.36
_exptl_absorpt_coefficient_mu 0.253
_exptl_absorpt_correction_T_max 0.97
_exptl_absorpt_correction_T_min 0.91
_exptl_absorpt_correction_type multi-scan
_exptl_absorpt_process_details SADABS
_exptl_crystal_colour 'clear colourless'
_exptl_crystal_density_diffrn 1.3172
_exptl_crystal_description block
_exptl_crystal_F_000 488
_exptl_crystal_size_max 0.36
_exptl_crystal_size_mid 0.18
_exptl_crystal_size_min 0.12
_refine_diff_density_max 0.16
_refine_diff_density_min -0.15
_refine_ls_abs_structure_details '  1409 of Friedel pairs used in the refinement'
_refine_ls_abs_structure_Flack 0.02(5)
_refine_ls_extinction_method none
_refine_ls_goodness_of_fit_gt 1.62
_refine_ls_goodness_of_fit_ref 1.53
_refine_ls_hydrogen_treatment refall
_refine_ls_number_constraints 0
_refine_ls_number_parameters 198
_refine_ls_number_reflns 3333
_refine_ls_number_restraints 0
_refine_ls_R_factor_all 0.0348
_refine_ls_R_factor_gt 0.0268
_refine_ls_shift/su_max 0.0161
_refine_ls_shift/su_mean 0.0017
_refine_ls_structure_factor_coef F
_refine_ls_weighting_details w=1/(\s^2^(F)+0.0001F^2^)
_refine_ls_weighting_scheme sigma
_refine_ls_wR_factor_gt 0.0285
_refine_ls_wR_factor_ref 0.0290
_reflns_number_gt 2884
_reflns_number_total 3333
_reflns_threshold_expression I>3\s(I)
_cod_data_source_file 7ba_ZMSM-5P.cif
_cod_data_source_block 7ba
_cod_depositor_comments
;
The following automatic conversions were performed:

'_diffrn_radiation_probe' value 'X-ray' changed to 'x-ray' according
to
/usr/data/users/saulius/crontab/automatic-downloads/current/ACS/lib/dictionaries/cif_core.dic
dictionary named 'cif_core.dic' version 2.4.2 from 2011-04-26.

Automatic conversion script
Id: cif_fix_values 2281 2013-09-26 08:29:07Z andrius 
;
_cod_original_sg_symbol_Hall 'P 2xab;2ybc;2zac'
_cod_original_formula_sum 'C12 H13 N3 S1'
_cod_database_code 4510208

loop_
_symmetry_equiv_pos_site_id
_symmetry_equiv_pos_as_xyz
1 x,y,z
2 -x+1/2,-y,z+1/2
3 -x,y+1/2,-z+1/2
4 x+1/2,-y+1/2,-z

loop_
_atom_site_label
_atom_site_type_symbol
_atom_site_fract_x
_atom_site_fract_y
_atom_site_fract_z
_atom_site_adp_type
_atom_site_U_iso_or_equiv
_atom_site_symmetry_multiplicity
_atom_site_occupancy
_atom_site_calc_flag
S1 S 0.15782(4) 0.74888(3) 0.089693(18) Uani 0.01933(8) 4 1 d
N1 N 0.07715(13) 0.42661(9) -0.09280(6) Uani 0.0150(3) 4 1 d
N2 N 0.15981(15) 0.45532(9) -0.16830(6) Uani 0.0189(3) 4 1 d
N3 N 0.19323(14) 0.58100(10) -0.16800(6) Uani 0.0203(3) 4 1 d
C1 C 0.03585(16) 0.29272(11) -0.07494(7) Uani 0.0154(3) 4 1 d
C2 C 0.06979(15) 0.24313(15) 0.00547(7) Uani 0.0163(3) 4 1 d
C3 C 0.03367(17) 0.11349(12) 0.02138(8) Uani 0.0184(3) 4 1 d
C4 C -0.03295(17) 0.03332(13) -0.04295(8) Uani 0.0198(4) 4 1 d
C5 C -0.06578(17) 0.08403(12) -0.12270(8) Uani 0.0197(4) 4 1 d
C6 C -0.03257(17) 0.21443(11) -0.13942(8) Uani 0.0179(3) 4 1 d
C7 C 0.13357(16) 0.63175(11) -0.09301(7) Uani 0.0177(3) 4 1 d
C8 C 0.05796(16) 0.53511(11) -0.04332(7) Uani 0.0151(3) 4 1 d
C9 C -0.03018(16) 0.53429(11) 0.03948(7) Uani 0.0153(3) 4 1 d
C10 C -0.00029(15) 0.61980(11) 0.10259(7) Uani 0.0150(3) 4 1 d
C11 C -0.09895(19) 0.60593(13) 0.18595(8) Uani 0.0196(4) 4 1 d
C12 C 0.1755(2) 0.81879(13) 0.19426(9) Uani 0.0240(4) 4 1 d
H121 H 0.216(2) 0.7556(15) 0.2348(9) Uiso 0.037(4) 4 1 d
H111 H -0.013(2) 0.5811(13) 0.2305(9) Uiso 0.030(4) 4 1 d
H5 H -0.1111(19) 0.0286(12) -0.1650(8) Uiso 0.017(3) 4 1 d
H112 H -0.160(2) 0.6877(13) 0.2024(8) Uiso 0.027(4) 4 1 d
H122 H 0.268(2) 0.8918(14) 0.1871(8) Uiso 0.028(4) 4 1 d
H113 H -0.1928(18) 0.5351(12) 0.1845(7) Uiso 0.017(3) 4 1 d
H123 H 0.055(2) 0.8540(14) 0.2141(8) Uiso 0.031(4) 4 1 d
H3 H 0.0559(19) 0.0802(12) 0.0791(8) Uiso 0.024(3) 4 1 d
H9 H -0.1161(18) 0.4611(12) 0.0498(7) Uiso 0.013(3) 4 1 d
H7 H 0.1407(18) 0.7192(12) -0.0797(8) Uiso 0.023(3) 4 1 d
H2 H 0.115(2) 0.2927(12) 0.0445(9) Uiso 0.025(4) 4 1 d
H6 H -0.0554(16) 0.2527(12) -0.1962(7) Uiso 0.013(3) 4 1 d
H4 H -0.054(2) -0.0513(14) -0.0331(8) Uiso 0.021(3) 4 1 d

loop_
_atom_site_aniso_label
_atom_site_aniso_type_symbol
_atom_site_aniso_U_11
_atom_site_aniso_U_22
_atom_site_aniso_U_33
_atom_site_aniso_U_12
_atom_site_aniso_U_13
_atom_site_aniso_U_23
S1 S 0.02377(14) 0.01387(12) 0.02034(13) -0.00378(14) 0.00238(12) -0.00331(13)
N1 N 0.0160(4) 0.0146(5) 0.0146(5) -0.0021(4) 0.0002(4) 0.0006(4)
N2 N 0.0220(5) 0.0189(5) 0.0156(5) -0.0034(5) 0.0020(4) 0.0007(4)
N3 N 0.0240(6) 0.0182(5) 0.0189(5) -0.0031(4) 0.0009(4) 0.0013(4)
C1 C 0.0129(5) 0.0134(5) 0.0199(6) -0.0004(4) 0.0015(4) -0.0009(4)
C2 C 0.0149(5) 0.0152(5) 0.0187(5) 0.0008(5) -0.0015(4) -0.0032(5)
C3 C 0.0158(5) 0.0184(6) 0.0212(6) 0.0030(5) 0.0011(5) 0.0028(5)
C4 C 0.0162(6) 0.0139(6) 0.0294(7) -0.0008(5) 0.0041(5) -0.0003(5)
C5 C 0.0163(6) 0.0200(7) 0.0229(6) -0.0022(5) 0.0033(5) -0.0080(5)
C6 C 0.0160(6) 0.0203(6) 0.0175(6) -0.0007(5) 0.0023(5) -0.0021(5)
C7 C 0.0205(6) 0.0144(5) 0.0183(6) -0.0013(5) -0.0013(5) 0.0010(5)
C8 C 0.0130(5) 0.0147(5) 0.0175(6) 0.0007(5) -0.0032(4) -0.0006(5)
C9 C 0.0149(5) 0.0132(5) 0.0180(6) -0.0007(5) -0.0016(5) 0.0026(4)
C10 C 0.0157(5) 0.0110(5) 0.0183(6) 0.0020(4) -0.0013(5) 0.0019(4)
C11 C 0.0244(6) 0.0177(6) 0.0168(6) -0.0002(5) 0.0017(5) 0.0023(5)
C12 C 0.0261(7) 0.0226(7) 0.0234(7) -0.0023(6) -0.0011(6) -0.0080(5)

loop_
_atom_type_symbol
_atom_type_scat_dispersion_real
_atom_type_scat_dispersion_imag
_atom_type_scat_source
C 0.0033 0.0016 'International Tables Vol C tables 4.2.6.8 and 6.1.1.1'
H 0.0000 0.0000 'International Tables Vol C tables 4.2.6.8 and 6.1.1.1'
N 0.0061 0.0033 'International Tables Vol C tables 4.2.6.8 and 6.1.1.1'
S 0.1246 0.1234 'International Tables Vol C tables 4.2.6.8 and 6.1.1.1'

loop_
_geom_angle_atom_site_label_1
_geom_angle_atom_site_label_2
_geom_angle_atom_site_label_3
_geom_angle
_geom_angle_publ_flag
N2 N1 C1 117.98(9) yes
N2 N1 C8 111.36(9) yes
C1 N1 C8 130.52(10) yes
N1 N2 N3 106.85(9) yes
N2 N3 C7 108.84(9) yes
N1 C1 C2 119.70(11) yes
N1 C1 C6 119.12(10) yes
C2 C1 C6 121.16(11) yes
C1 C2 C3 119.20(11) yes
C1 C2 H2 120.1(9) yes
C3 C2 H2 120.7(9) yes
C2 C3 C4 120.31(11) yes
C2 C3 H3 117.8(7) yes
C4 C3 H3 121.9(7) yes
C3 C4 C5 119.84(12) yes
C3 C4 H4 120.5(9) yes
C5 C4 H4 119.7(9) yes
C4 C5 C6 120.56(12) yes
C4 C5 H5 118.7(8) yes
C6 C5 H5 120.8(8) yes
C1 C6 C5 118.93(11) yes
C1 C6 H6 119.2(7) yes
C5 C6 H6 121.9(7) yes
N3 C7 C8 109.91(10) yes
N3 C7 H7 123.4(8) yes
C8 C7 H7 126.6(8) yes
N1 C8 C7 103.04(10) yes
N1 C8 C9 123.48(10) yes
C7 C8 C9 133.45(11) yes
C8 C9 C10 126.28(11) yes
C8 C9 H9 115.0(7) yes
C10 C9 H9 118.7(7) yes
S1 C10 C9 120.78(9) yes
S1 C10 C11 118.54(8) yes
C9 C10 C11 120.67(11) yes
C10 C11 H111 111.3(9) yes
C10 C11 H112 111.4(8) yes
C10 C11 H113 111.7(7) yes
H111 C11 H112 108.0(11) yes
H111 C11 H113 104.6(11) yes
H112 C11 H113 109.5(12) yes
H121 C12 H122 112.3(12) yes
H121 C12 H123 107.1(12) yes
H122 C12 H123 109.5(12) yes

loop_
_geom_bond_atom_site_label_1
_geom_bond_atom_site_label_2
_geom_bond_distance
_geom_bond_publ_flag
S1 C10 1.7602(12) yes
N1 N2 1.3626(14) yes
N1 C1 1.4380(14) yes
N1 C8 1.3697(15) yes
N2 N3 1.3163(14) yes
N3 C7 1.3617(15) yes
C1 C2 1.3884(16) yes
C1 C6 1.3872(16) yes
C2 C3 1.3823(19) yes
C2 H2 0.858(14) yes
C3 C4 1.3924(18) yes
C3 H3 0.982(13) yes
C4 C5 1.3818(18) yes
C4 H4 0.885(14) yes
C5 C6 1.3886(17) yes
C5 H5 0.933(13) yes
C6 H6 0.987(12) yes
C7 C8 1.3781(16) yes
C7 H7 0.921(13) yes
C8 C9 1.4512(16) yes
C9 C10 1.3462(16) yes
C9 H9 0.993(13) yes
C10 C11 1.5000(17) yes
C11 H111 0.975(14) yes
C11 H112 0.984(14) yes
C11 H113 0.996(13) yes
C12 H121 0.963(15) yes
C12 H122 1.011(15) yes
C12 H123 0.990(16) yes

loop_
_jana_cell_twin_matrix_id
_jana_cell_twin_volume_fraction
_jana_cell_twin_matrix_1_1
_jana_cell_twin_matrix_1_2
_jana_cell_twin_matrix_1_3
_jana_cell_twin_matrix_2_1
_jana_cell_twin_matrix_2_2
_jana_cell_twin_matrix_2_3
_jana_cell_twin_matrix_3_1
_jana_cell_twin_matrix_3_2
_jana_cell_twin_matrix_3_3
1 0.98(5) 1 0 0 0 1 0 0 0 1
2 0.02(5) -1 0 0 0 -1 0 0 0 -1
